data_2105185
loop_
_publ_author_name
'Siegler, Maxime A.'
'Parkin, Sean'
'Brock, Carolyn Pratt'

_publ_section_title
;
 [Ni(MeCN)(H~2~O)~2~(NO~3~)~2~]&#x00B7;(15-crown-5)&#x00B7;MeCN: detailed
 study of a four-phase sequence that includes an intermediate modulated
 phase
;
_journal_issue 4
_journal_name_full 'Acta Crystallographica Section B'
_journal_page_first 389
_journal_page_last 400
_journal_paper_doi 10.1107/S0108768112018319
_journal_volume 68
_journal_year 2012
_chemical_formula_moiety 'C10 H20 O5, C2 H7 N3 Ni O8, C2 H3 N'
_chemical_formula_sum 'C14 H30 N4 Ni O13'
_chemical_formula_weight 521.13
_chemical_name_systematic
;
acetonitrilediaqual-\k^1^O-nitrato-\k^2^O-nitratonickel(II) (15-crown-5)
acetonitrile solvate
;
_space_group_IT_number 14
_symmetry_cell_setting monoclinic
_symmetry_space_group_name_Hall '-P 2ybc'
_symmetry_space_group_name_H-M 'P 1 21/c 1'
_atom_sites_solution_hydrogens geom
_atom_sites_solution_primary direct
_atom_sites_solution_secondary difmap
_audit_creation_method 'SHELXL-97 and C P Brock'
_cell_angle_alpha 90.
_cell_angle_beta 105.4300(10)
_cell_angle_gamma 90.
_cell_formula_units_Z 4
_cell_length_a 12.1721(2)
_cell_length_b 12.2362(2)
_cell_length_c 16.1601(3)
_cell_measurement_reflns_used 5543
_cell_measurement_temperature 200(2)
_cell_measurement_theta_max 27.48
_cell_measurement_theta_min 1.00
_cell_volume 2320.14(7)
_computing_cell_refinement 'DENZO-SMN (Nonius, 1999)'
_computing_data_collection 'COLLECT (Nonius, 1999)'
_computing_data_reduction 'DENZO-SMN (Nonius, 1999)'
_computing_molecular_graphics 'Mercury (Macrae et al., 2008)'
_computing_publication_material 'SHELX-97 and local procedures'
_computing_structure_refinement 'SHELXL-97 (Sheldrick, 2008)'
_computing_structure_solution 'SHELXS-97 (Sheldrick, 2008)'
_diffrn_ambient_temperature 200(2)
_diffrn_detector_area_resol_mean 18
_diffrn_measured_fraction_theta_full 0.999
_diffrn_measured_fraction_theta_max 0.999
_diffrn_measurement_device_type 'Nonius KappaCCD diffractometer'
_diffrn_measurement_method '\w scans at fixed \c = 55\%'
_diffrn_radiation_monochromator graphite
_diffrn_radiation_source 'fine-focus sealed tube'
_diffrn_radiation_type MoK\a
_diffrn_radiation_wavelength 0.71073
_diffrn_reflns_av_R_equivalents 0.0637
_diffrn_reflns_av_sigmaI/netI 0.0839
_diffrn_reflns_limit_h_max 15
_diffrn_reflns_limit_h_min -15
_diffrn_reflns_limit_k_max 15
_diffrn_reflns_limit_k_min -15
_diffrn_reflns_limit_l_max 20
_diffrn_reflns_limit_l_min -20
_diffrn_reflns_number 10025
_diffrn_reflns_theta_full 27.49
_diffrn_reflns_theta_max 27.49
_diffrn_reflns_theta_min 1.74
_diffrn_standards_decay_% <2
_exptl_absorpt_coefficient_mu 0.905
_exptl_absorpt_correction_T_max 0.9149
_exptl_absorpt_correction_T_min 0.8053
_exptl_absorpt_correction_type multi-scan
_exptl_absorpt_process_details 'Scalepack (Otwinowski & Minor, 2006)'
_exptl_crystal_colour 'pale green'
_exptl_crystal_density_diffrn 1.492
_exptl_crystal_density_method 'not measured'
_exptl_crystal_description parallelepiped
_exptl_crystal_F_000 1096
_exptl_crystal_size_max 0.25
_exptl_crystal_size_mid 0.15
_exptl_crystal_size_min 0.10
_refine_diff_density_max 0.974
_refine_diff_density_min -0.364
_refine_ls_extinction_method none
_refine_ls_goodness_of_fit_ref 0.978
_refine_ls_hydrogen_treatment mixed
_refine_ls_matrix_type full
_refine_ls_number_parameters 328
_refine_ls_number_reflns 5314
_refine_ls_number_restraints 14
_refine_ls_restrained_S_all 0.977
_refine_ls_R_factor_all 0.1202
_refine_ls_R_factor_gt 0.0493
_refine_ls_shift/su_max 0.007
_refine_ls_shift/su_mean 0.000
_refine_ls_structure_factor_coef Fsqd
_refine_ls_weighting_details 'calc w=1/[\s^2^(Fo^2^)+(0.0642P)^2^+0.0000P] where P=(Fo^2^+2Fc^2^)/3'
_refine_ls_weighting_scheme calc
_refine_ls_wR_factor_gt 0.1092
_refine_ls_wR_factor_ref 0.1354
_reflns_number_gt 2872
_reflns_number_total 5314
_reflns_threshold_expression >2\s(I)
_cod_data_source_file hw5021.cif
_cod_data_source_block 200K_III_1
_cod_original_cell_volume 2320.13(7)
_cod_original_sg_symbol_H-M 'P 21/c'
_cod_database_code 2105185
_cod_database_fobs_code 2105185

loop_
_symmetry_equiv_pos_as_xyz
'x, y, z'
'-x, y+1/2, -z+1/2'
'-x, -y, -z'
'x, -y-1/2, z-1/2'

loop_
_atom_site_type_symbol
_atom_site_label
_atom_site_fract_x
_atom_site_fract_y
_atom_site_fract_z
_atom_site_U_iso_or_equiv
_atom_site_adp_type
_atom_site_calc_flag
_atom_site_refinement_flags
_atom_site_occupancy
_atom_site_symmetry_multiplicity
_atom_site_disorder_assembly
_atom_site_disorder_group
C C1 0.0627(3) 0.1576(3) 0.3091(2) 0.0456(9) Uani d . 1 1 . .
H H1A 0.0652 0.1696 0.2490 0.055 Uiso calc R 1 1 . .
H H1B -0.0170 0.1418 0.3092 0.055 Uiso calc R 1 1 . .
C C2 0.1389(3) 0.0631(3) 0.3478(2) 0.0515(10) Uani d . 1 1 . .
H H2A 0.1384 0.0525 0.4084 0.062 Uiso calc R 1 1 . .
H H2B 0.1118 -0.0050 0.3158 0.062 Uiso calc R 1 1 . .
C C3 0.3350(3) 0.0113(3) 0.3818(2) 0.0544(10) Uani d . 1 1 . .
H H3A 0.3247 -0.0564 0.3471 0.065 Uiso calc R 1 1 . .
H H3B 0.3276 -0.0073 0.4397 0.065 Uiso calc R 1 1 . .
C C4 0.4511(3) 0.0583(3) 0.3888(2) 0.0462(9) Uani d . 1 1 . .
H H4A 0.5096 0.0002 0.4032 0.055 Uiso calc R 1 1 . .
H H4B 0.4537 0.0920 0.3336 0.055 Uiso calc R 1 1 . .
C C5 0.5712(3) 0.2036(3) 0.4618(2) 0.0530(10) Uani d . 1 1 . .
H H5A 0.6278 0.1600 0.4418 0.064 Uiso calc R 1 1 . .
H H5B 0.6053 0.2222 0.5228 0.064 Uiso calc R 1 1 . .
C C6 0.5474(3) 0.3053(3) 0.4113(2) 0.0486(9) Uani d . 1 1 . .
H H6A 0.6183 0.3484 0.4192 0.058 Uiso calc R 1 1 . .
H H6B 0.5179 0.2879 0.3495 0.058 Uiso calc R 1 1 . .
C C7 0.4354(3) 0.4651(3) 0.3938(2) 0.0468(9) Uani d . 1 1 . .
H H7A 0.4299 0.4541 0.3321 0.056 Uiso calc R 1 1 . .
H H7B 0.4935 0.5220 0.4165 0.056 Uiso calc R 1 1 . .
C C8 0.3222(3) 0.4991(3) 0.4057(2) 0.0501(9) Uani d . 1 1 . .
H H8A 0.3208 0.4873 0.4660 0.060 Uiso calc R 1 1 . .
H H8B 0.3090 0.5777 0.3922 0.060 Uiso calc R 1 1 . .
C C9 0.1281(3) 0.4433(3) 0.3673(2) 0.0490(9) Uani d . 1 1 . .
H H9A 0.0920 0.5145 0.3472 0.059 Uiso calc R 1 1 . .
H H9B 0.1363 0.4370 0.4297 0.059 Uiso calc R 1 1 . .
C C10 0.0556(3) 0.3502(3) 0.3196(2) 0.0439(9) Uani d . 1 1 . .
H H10A -0.0242 0.3581 0.3227 0.053 Uiso calc R 1 1 . .
H H10B 0.0561 0.3505 0.2584 0.053 Uiso calc R 1 1 . .
O O1 0.10284(19) 0.25170(17) 0.35928(14) 0.0431(6) Uani d . 1 1 . .
O O2 0.25037(17) 0.08849(18) 0.34261(14) 0.0455(6) Uani d . 1 1 . .
O O3 0.47192(18) 0.13889(19) 0.45508(15) 0.0489(6) Uani d . 1 1 . .
O O4 0.46583(18) 0.36591(18) 0.43956(14) 0.0458(6) Uani d . 1 1 . .
O O5 0.23647(18) 0.43596(19) 0.35014(14) 0.0473(6) Uani d . 1 1 . .
Ni Ni1 0.30049(3) 0.26811(3) 0.13496(2) 0.03277(16) Uani d . 1 1 . .
O O6 0.30247(19) 0.26728(17) 0.26053(14) 0.0355(5) Uani d D 1 1 A .
H H6C 0.283(3) 0.2069(10) 0.2769(19) 0.053 Uiso d D 1 1 . .
H H6D 0.274(2) 0.3144(14) 0.2863(18) 0.053 Uiso d D 1 1 . .
O O7 0.2904(2) 0.2720(2) 0.00834(14) 0.0539(7) Uani d D 1 1 A .
H H7C 0.2363(19) 0.252(3) -0.0332(16) 0.081 Uiso d D 1 1 . .
H H7D 0.3456(18) 0.281(3) -0.013(2) 0.081 Uiso d D 1 1 . .
N N1' 0.2453(8) 0.0404(8) 0.1403(6) 0.0448(13) Uani d PD 0.496(8) 1 A 1
O O8' 0.3457(5) 0.0294(6) 0.1820(4) 0.059(2) Uani d PD 0.496(8) 1 A 1
O O9' 0.2075(6) 0.1335(4) 0.1106(3) 0.050(2) Uani d PD 0.496(8) 1 A 1
O O10' 0.1800(12) -0.0378(12) 0.1267(14) 0.073(3) Uani d PD 0.496(8) 1 A 1
N N1 0.2150(7) 0.0449(8) 0.1354(5) 0.0448(13) Uani d PD 0.504(8) 1 A 2
O O8 0.3078(5) 0.0981(5) 0.1430(4) 0.044(2) Uani d PD 0.504(8) 1 A 2
O O9 0.1264(6) 0.0966(6) 0.1127(4) 0.075(2) Uani d PD 0.504(8) 1 A 2
O O10 0.2192(13) -0.0536(10) 0.1509(13) 0.073(3) Uani d PD 0.504(8) 1 A 2
N N2 0.1974(3) 0.4488(3) 0.12119(18) 0.0513(8) Uani d . 1 1 . .
O O11 0.30502(19) 0.44117(19) 0.14179(14) 0.0463(6) Uani d . 1 1 A .
O O12 0.14363(19) 0.3591(2) 0.10869(14) 0.0518(7) Uani d . 1 1 A .
O O13 0.1496(3) 0.5370(3) 0.1144(2) 0.0953(11) Uani d . 1 1 A .
C C11 0.6854(3) 0.2262(3) 0.2535(2) 0.0563(11) Uani d . 1 1 A .
H H11A 0.7079 0.2891 0.2919 0.084 Uiso calc R 1 1 . .
H H11B 0.7342 0.2223 0.2141 0.084 Uiso calc R 1 1 . .
H H11C 0.6938 0.1590 0.2875 0.084 Uiso calc R 1 1 . .
C C12 0.5670(3) 0.2386(3) 0.2043(2) 0.0410(9) Uani d . 1 1 . .
N N3 0.4743(3) 0.2490(2) 0.16810(18) 0.0401(7) Uani d . 1 1 A .
C C13 -0.0632(3) 0.2314(3) -0.0073(3) 0.0658(12) Uani d . 1 1 . .
H H13A -0.1099 0.1798 -0.0483 0.099 Uiso calc R 1 1 . .
H H13B 0.0134 0.2009 0.0157 0.099 Uiso calc R 1 1 . .
H H13C -0.0578 0.3007 -0.0363 0.099 Uiso calc R 1 1 . .
C C14 -0.1150(3) 0.2501(3) 0.0622(3) 0.0464(9) Uani d . 1 1 . .
N N4 -0.1563(3) 0.2633(3) 0.1157(2) 0.0674(10) Uani d . 1 1 . .

loop_
_atom_site_aniso_label
_atom_site_aniso_U_11
_atom_site_aniso_U_22
_atom_site_aniso_U_33
_atom_site_aniso_U_12
_atom_site_aniso_U_13
_atom_site_aniso_U_23
C1 0.042(2) 0.053(2) 0.038(2) -0.0106(18) 0.0046(16) -0.0082(18)
C2 0.042(2) 0.051(2) 0.061(3) -0.0156(19) 0.0129(18) -0.0075(19)
C3 0.062(3) 0.039(2) 0.061(3) 0.0198(19) 0.015(2) 0.0151(19)
C4 0.046(2) 0.047(2) 0.046(2) 0.0145(17) 0.0114(17) -0.0001(18)
C5 0.039(2) 0.070(3) 0.053(2) 0.008(2) 0.0167(18) 0.014(2)
C6 0.042(2) 0.060(2) 0.046(2) 0.0014(18) 0.0154(18) 0.0051(19)
C7 0.055(2) 0.039(2) 0.044(2) -0.0062(17) 0.0086(18) -0.0018(17)
C8 0.059(2) 0.043(2) 0.046(2) -0.0050(18) 0.0087(19) -0.0088(18)
C9 0.051(2) 0.049(2) 0.050(2) 0.0144(18) 0.0192(19) 0.0032(18)
C10 0.0314(19) 0.056(2) 0.044(2) 0.0147(17) 0.0094(16) 0.0123(18)
O1 0.0396(13) 0.0519(17) 0.0351(13) 0.0061(11) 0.0055(11) 0.0023(11)
O2 0.0430(14) 0.0451(15) 0.0489(15) 0.0027(11) 0.0127(12) 0.0039(12)
O3 0.0467(14) 0.0472(15) 0.0551(16) 0.0030(12) 0.0177(12) 0.0007(12)
O4 0.0509(15) 0.0447(15) 0.0455(15) 0.0029(11) 0.0192(12) -0.0031(12)
O5 0.0454(14) 0.0535(16) 0.0431(15) -0.0005(12) 0.0120(12) -0.0058(12)
Ni1 0.0343(3) 0.0391(3) 0.0259(2) -0.00624(19) 0.00982(18) -0.00056(19)
O6 0.0438(13) 0.0385(13) 0.0280(12) 0.0002(11) 0.0162(10) 0.0014(11)
O7 0.0379(14) 0.102(2) 0.0229(12) -0.0133(14) 0.0106(10) -0.0028(13)
N1' 0.063(4) 0.038(2) 0.039(2) -0.010(3) 0.023(3) -0.0074(18)
O8' 0.052(4) 0.047(4) 0.075(4) 0.003(3) 0.015(3) 0.000(3)
O9' 0.049(5) 0.037(4) 0.054(4) -0.008(3) -0.005(3) 0.000(2)
O10' 0.082(8) 0.034(3) 0.093(10) -0.020(5) 0.005(6) 0.006(3)
N1 0.063(4) 0.038(2) 0.039(2) -0.010(3) 0.023(3) -0.0074(18)
O8 0.042(4) 0.043(4) 0.055(4) -0.016(3) 0.027(3) -0.008(3)
O9 0.040(4) 0.082(5) 0.089(5) 0.018(4) -0.004(3) 0.005(4)
O10 0.082(8) 0.034(3) 0.093(10) -0.020(5) 0.005(6) 0.006(3)
N2 0.054(2) 0.055(2) 0.046(2) 0.0086(18) 0.0139(17) 0.0021(16)
O11 0.0413(15) 0.0440(15) 0.0562(16) -0.0034(12) 0.0174(12) 0.0060(12)
O12 0.0380(14) 0.0663(19) 0.0494(16) -0.0058(13) 0.0087(11) -0.0021(13)
O13 0.104(2) 0.062(2) 0.114(3) 0.0447(19) 0.018(2) 0.0000(18)
C11 0.039(2) 0.088(3) 0.042(2) 0.009(2) 0.0117(17) 0.000(2)
C12 0.048(2) 0.047(2) 0.0327(19) 0.0038(17) 0.0190(18) 0.0009(16)
N3 0.0423(18) 0.0476(19) 0.0324(16) 0.0041(14) 0.0132(14) -0.0014(13)
C13 0.059(3) 0.086(3) 0.054(3) -0.012(2) 0.017(2) -0.018(2)
C14 0.040(2) 0.042(2) 0.055(3) -0.0052(16) 0.0082(19) 0.0030(18)
N4 0.066(2) 0.073(3) 0.073(3) -0.0034(18) 0.035(2) 0.0004(18)

loop_
_atom_type_symbol
_atom_type_description
_atom_type_scat_dispersion_real
_atom_type_scat_dispersion_imag
_atom_type_scat_source
C C 0.0033 0.0016 'International Tables Vol C Tables 4.2.6.8 and 6.1.1.4'
H H 0.0000 0.0000 'International Tables Vol C Tables 4.2.6.8 and 6.1.1.4'
O O 0.0106 0.0060 'International Tables Vol C Tables 4.2.6.8 and 6.1.1.4'
N N 0.0061 0.0033 'International Tables Vol C Tables 4.2.6.8 and 6.1.1.4'
Ni Ni 0.3393 1.1124 'International Tables Vol C Tables 4.2.6.8 and 6.1.1.4'

loop_
_geom_angle_atom_site_label_1
_geom_angle_atom_site_label_2
_geom_angle_atom_site_label_3
_geom_angle
_geom_angle_publ_flag
O1 C1 C2 107.7(3) no
O1 C1 H1A 110.2 no
C2 C1 H1A 110.2 no
O1 C1 H1B 110.2 no
C2 C1 H1B 110.2 no
H1A C1 H1B 108.5 no
O2 C2 C1 107.5(3) no
O2 C2 H2A 110.2 no
C1 C2 H2A 110.2 no
O2 C2 H2B 110.2 no
C1 C2 H2B 110.2 no
H2A C2 H2B 108.5 no
O2 C3 C4 109.7(3) no
O2 C3 H3A 109.7 no
C4 C3 H3A 109.7 no
O2 C3 H3B 109.7 no
C4 C3 H3B 109.7 no
H3A C3 H3B 108.2 no
O3 C4 C3 107.3(3) no
O3 C4 H4A 110.3 no
C3 C4 H4A 110.3 no
O3 C4 H4B 110.3 no
C3 C4 H4B 110.3 no
H4A C4 H4B 108.5 no
O3 C5 C6 112.9(3) no
O3 C5 H5A 109.0 no
C6 C5 H5A 109.0 no
O3 C5 H5B 109.0 no
C6 C5 H5B 109.0 no
H5A C5 H5B 107.8 no
O4 C6 C5 108.5(3) no
O4 C6 H6A 110.0 no
C5 C6 H6A 110.0 no
O4 C6 H6B 110.0 no
C5 C6 H6B 110.0 no
H6A C6 H6B 108.4 no
O4 C7 C8 107.0(3) no
O4 C7 H7A 110.3 no
C8 C7 H7A 110.3 no
O4 C7 H7B 110.3 no
C8 C7 H7B 110.3 no
H7A C7 H7B 108.6 no
O5 C8 C7 108.4(3) no
O5 C8 H8A 110.0 no
C7 C8 H8A 110.0 no
O5 C8 H8B 110.0 no
C7 C8 H8B 110.0 no
H8A C8 H8B 108.4 no
O5 C9 C10 107.3(3) no
O5 C9 H9A 110.2 no
C10 C9 H9A 110.2 no
O5 C9 H9B 110.2 no
C10 C9 H9B 110.2 no
H9A C9 H9B 108.5 no
O1 C10 C9 107.3(3) no
O1 C10 H10A 110.3 no
C9 C10 H10A 110.3 no
O1 C10 H10B 110.3 no
C9 C10 H10B 110.3 no
H10A C10 H10B 108.5 no
C10 O1 C1 113.3(3) no
C2 O2 C3 115.0(3) no
C5 O3 C4 114.7(3) no
C6 O4 C7 113.0(2) no
C8 O5 C9 114.1(3) no
O9' Ni1 O7 86.61(16) no
O9' Ni1 O6 92.78(15) no
O7 Ni1 O6 177.08(9) no
O9' Ni1 N3 116.91(19) no
O7 Ni1 N3 92.75(10) no
O6 Ni1 N3 90.07(10) no
O9' Ni1 O8 36.3(2) no
O7 Ni1 O8 94.39(16) no
O6 Ni1 O8 86.78(15) no
N3 Ni1 O8 81.16(17) no
O9' Ni1 O11 147.95(19) no
O7 Ni1 O11 91.31(10) no
O6 Ni1 O11 87.69(9) no
N3 Ni1 O11 95.13(10) no
O8 Ni1 O11 173.33(18) no
O9' Ni1 O12 87.76(19) no
O7 Ni1 O12 88.63(10) no
O6 Ni1 O12 88.49(9) no
N3 Ni1 O12 155.33(10) no
O8 Ni1 O12 123.32(16) no
O11 Ni1 O12 60.21(9) no
Ni1 O6 H6C 113(2) no
Ni1 O6 H6D 127(2) no
H6C O6 H6D 105.2(15) no
Ni1 O7 H7C 129(2) no
Ni1 O7 H7D 125(2) no
H7C O7 H7D 104.7(16) no
O10' N1' O8' 120.8(8) no
O10' N1' O9' 118.6(10) no
O8' N1' O9' 120.6(9) no
N1' O9' Ni1 122.6(6) no
O9 N1 O10 123.7(9) no
O9 N1 O8 116.9(9) no
O10 N1 O8 119.4(10) no
N1 O8 Ni1 118.6(6) no
O13 N2 O11 121.7(4) no
O13 N2 O12 122.6(3) no
O11 N2 O12 115.7(3) no
N2 O11 Ni1 92.8(2) no
N2 O12 Ni1 91.31(19) no
C12 C11 H11A 109.5 no
C12 C11 H11B 109.5 no
H11A C11 H11B 109.5 no
C12 C11 H11C 109.5 no
H11A C11 H11C 109.5 no
H11B C11 H11C 109.5 no
N3 C12 C11 178.1(4) no
C12 N3 Ni1 164.7(3) no
C14 C13 H13A 109.5 no
C14 C13 H13B 109.5 no
H13A C13 H13B 109.5 no
C14 C13 H13C 109.5 no
H13A C13 H13C 109.5 no
H13B C13 H13C 109.5 no
N4 C14 C13 178.9(4) no

loop_
_geom_bond_atom_site_label_1
_geom_bond_atom_site_label_2
_geom_bond_distance
_geom_bond_publ_flag
C1 O1 1.419(4) no
C1 C2 1.510(5) no
C1 H1A 0.9900 no
C1 H1B 0.9900 no
C2 O2 1.416(3) no
C2 H2A 0.9900 no
C2 H2B 0.9900 no
C3 O2 1.416(4) no
C3 C4 1.501(4) no
C3 H3A 0.9900 no
C3 H3B 0.9900 no
C4 O3 1.428(4) no
C4 H4A 0.9900 no
C4 H4B 0.9900 no
C5 O3 1.424(4) no
C5 C6 1.474(5) no
C5 H5A 0.9900 no
C5 H5B 0.9900 no
C6 O4 1.409(4) no
C6 H6A 0.9900 no
C6 H6B 0.9900 no
C7 O4 1.418(4) no
C7 C8 1.500(4) no
C7 H7A 0.9900 no
C7 H7B 0.9900 no
C8 O5 1.412(4) no
C8 H8A 0.9900 no
C8 H8B 0.9900 no
C9 O5 1.421(4) no
C9 C10 1.520(5) no
C9 H9A 0.9900 no
C9 H9B 0.9900 no
C10 O1 1.414(4) no
C10 H10A 0.9900 no
C10 H10B 0.9900 no
Ni1 O9' 1.978(6) no
Ni1 O7 2.017(2) no
Ni1 O6 2.023(2) no
Ni1 N3 2.052(3) no
Ni1 O8 2.085(6) no
Ni1 O11 2.120(2) no
Ni1 O12 2.153(2) no
O6 H6C 0.838(9) no
O6 H6D 0.839(10) no
O7 H7C 0.840(10) no
O7 H7D 0.838(10) no
N1' O10' 1.226(8) no
N1' O8' 1.235(8) no
N1' O9' 1.274(8) no
N1 O9 1.220(8) no
N1 O10 1.229(8) no
N1 O8 1.280(8) no
N2 O13 1.217(4) no
N2 O11 1.266(3) no
N2 O12 1.266(4) no
C11 C12 1.456(5) no
C11 H11A 0.9800 no
C11 H11B 0.9800 no
C11 H11C 0.9800 no
C12 N3 1.132(4) no
C13 C14 1.444(5) no
C13 H13A 0.9800 no
C13 H13B 0.9800 no
C13 H13C 0.9800 no
C14 N4 1.122(5) no

loop_
_geom_hbond_atom_site_label_D
_geom_hbond_atom_site_label_H
_geom_hbond_atom_site_label_A
_geom_hbond_site_symmetry_A
_geom_hbond_distance_DH
_geom_hbond_distance_HA
_geom_hbond_distance_DA
_geom_hbond_angle_DHA
O6 H6C O2 . 0.838(9) 1.902(13) 2.720(3) 165(3)
O6 H6D O5 . 0.839(10) 1.932(11) 2.761(3) 169(3)
O7 H7C O1 4_565 0.840(10) 2.040(14) 2.858(3) 165(4)
O7 H7D O3 4_565 0.838(10) 2.007(16) 2.797(3) 157(3)

loop_
_geom_torsion_atom_site_label_1
_geom_torsion_atom_site_label_2
_geom_torsion_atom_site_label_3
_geom_torsion_atom_site_label_4
_geom_torsion
_geom_torsion_publ_flag
O1 C1 C2 O2 -62.1(3) no
O2 C3 C4 O3 73.1(3) no
O3 C5 C6 O4 58.0(4) no
O4 C7 C8 O5 -78.4(3) no
O5 C9 C10 O1 68.0(3) no
C9 C10 O1 C1 -164.8(2) no
C2 C1 O1 C10 166.7(2) no
C1 C2 O2 C3 175.8(3) no
C4 C3 O2 C2 -167.9(3) no
C6 C5 O3 C4 92.4(4) no
C3 C4 O3 C5 -171.0(3) no
C5 C6 O4 C7 -179.0(3) no
C8 C7 O4 C6 159.4(3) no
C7 C8 O5 C9 167.5(3) no
C10 C9 O5 C8 -165.2(3) no
O10' N1' O9' Ni1 175.5(10) no
O8' N1' O9' Ni1 -4.5(10) no
O7 Ni1 O9' N1' 114.9(6) no
O6 Ni1 O9' N1' -68.0(6) no
N3 Ni1 O9' N1' 23.5(6) no
O8 Ni1 O9' N1' 12.8(5) no
O11 Ni1 O9' N1' -158.1(5) no
O12 Ni1 O9' N1' -156.4(6) no
O9 N1 O8 Ni1 9.4(9) no
O10 N1 O8 Ni1 -170.6(9) no
O9' Ni1 O8 N1 -16.0(5) no
O7 Ni1 O8 N1 -94.2(5) no
O6 Ni1 O8 N1 83.1(5) no
N3 Ni1 O8 N1 173.7(5) no
O11 Ni1 O8 N1 117.1(13) no
O12 Ni1 O8 N1 -3.0(6) no
O13 N2 O11 Ni1 -179.5(3) no
O12 N2 O11 Ni1 0.8(3) no
O9' Ni1 O11 N2 1.5(4) no
O7 Ni1 O11 N2 87.17(18) no
O6 Ni1 O11 N2 -90.09(18) no
N3 Ni1 O11 N2 -179.95(18) no
O8 Ni1 O11 N2 -124.1(12) no
O12 Ni1 O11 N2 -0.50(17) no
O13 N2 O12 Ni1 179.5(3) no
O11 N2 O12 Ni1 -0.8(3) no
O9' Ni1 O12 N2 -178.5(2) no
O7 Ni1 O12 N2 -91.79(19) no
O6 Ni1 O12 N2 88.70(18) no
N3 Ni1 O12 N2 1.8(3) no
O8 Ni1 O12 N2 173.9(2) no
O11 Ni1 O12 N2 0.50(17) no
C11 C12 N3 Ni1 -15(12) no
O9' Ni1 N3 C12 -92.8(10) no
O7 Ni1 N3 C12 179.6(10) no
O6 Ni1 N3 C12 0.4(10) no
O8 Ni1 N3 C12 -86.4(10) no
O11 Ni1 N3 C12 88.0(10) no
O12 Ni1 N3 C12 86.9(11) no
